data_9014542
loop_
_publ_author_name
'Kampf, A. R.'
'Mills, S. J.'
'Rumsey, M. S.'
'Dini, M.'
'Birch, W. D.'
'Spratt, J.'
'Pluth, J. J.'
'Steele, I. M.'
'Jenkins, R. A.'
'Pinch, W. W.'

_publ_section_title
;
 The heteropolymolybdate family: structural relations, nomenclature scheme and new species
;
_journal_name_full 'Mineralogical Magazine'
_journal_page_first 1175
_journal_page_last 1207
_journal_paper_doi 10.1180/minmag.2012.076.5.09
_journal_volume 76
_journal_year 2012
_chemical_compound_source 'Tsumeb, Namibia'
_chemical_formula_sum 'As2 Ca1.928 Fe3 H48.352 Mg Mo8 Na0.072 O61.176'
_chemical_name_mineral Betpakdalite-CaMg
_space_group_IT_number 12
_symmetry_space_group_name_Hall '-C 2y'
_symmetry_space_group_name_H-M 'C 1 2/m 1'
_cell_angle_alpha 90
_cell_angle_beta 131.528
_cell_angle_gamma 90
_cell_formula_units_Z 2
_cell_length_a 19.5336
_cell_length_b 11.0637
_cell_length_c 15.2559
_cell_volume 2468.248
_database_code_amcsd 0019591
_exptl_crystal_density_diffrn 2.981
_cod_original_formula_sum 'Ca1.928 Na.072 Mg Mo8 As2 Fe3 O61.176 H48.352'
_cod_database_code 9014542

loop_
_space_group_symop_operation_xyz
x,y,z
1/2+x,1/2+y,z
x,-y,z
1/2+x,1/2-y,z
-x,y,-z
1/2-x,1/2+y,-z
-x,-y,-z
1/2-x,1/2-y,-z

loop_
_atom_site_aniso_label
_atom_site_aniso_U_11
_atom_site_aniso_U_22
_atom_site_aniso_U_33
_atom_site_aniso_U_12
_atom_site_aniso_U_13
_atom_site_aniso_U_23
Ca 0.02920 0.02410 0.02870 0.00010 0.01690 0.01010
Na 0.02920 0.02410 0.02870 0.00010 0.01690 0.01010
Mg 0.01020 0.01950 0.01640 0.00000 0.00910 0.00000
Mo1 0.00993 0.00816 0.00875 0.00080 0.00695 0.00072
Mo2 0.00734 0.00876 0.00776 0.00000 0.00498 0.00000
Mo3 0.00946 0.01899 0.00823 0.00000 0.00560 0.00000
As 0.00817 0.00905 0.00843 0.00000 0.00564 0.00000
Fe1 0.01247 0.00966 0.01233 -0.00046 0.00876 0.00073
Fe2 0.01080 0.01450 0.01260 0.00000 0.00840 0.00000
O1 0.00880 0.01130 0.00760 0.00000 0.00470 0.00000
O2 0.01040 0.01450 0.01040 0.00000 0.00720 0.00000
O3 0.01650 0.01410 0.01840 -0.00210 0.01260 -0.00400
O4 0.01110 0.01630 0.01210 0.00070 0.00780 0.00040
O5 0.02210 0.01300 0.01810 -0.00070 0.01580 -0.00170
O6 0.01180 0.01590 0.01660 0.00010 0.00870 0.00050
O7 0.02230 0.01410 0.01360 0.00600 0.01000 -0.00240
O8 0.00900 0.03060 0.01410 0.00000 0.00790 0.00000
O9 0.02220 0.02410 0.01460 -0.00240 0.00860 0.00270
O10 0.01140 0.02370 0.01490 0.00000 0.00770 0.00000
O11 0.02620 0.01910 0.01960 0.00200 0.01720 0.00520
O12 0.00820 0.05800 0.01160 0.00000 0.00460 0.00000
Wat1 0.03830 0.06700 0.04590 -0.02040 0.02910 0.00240
Wat2 0.02150 0.05500 0.02750 0.00000 0.01080 0.00000
Wat3 0.05400 0.03640 0.04900 0.00000 0.04320 0.00000
Wat4 0.03300 0.06000 0.02700 0.00010 0.02120 0.00840
Wat5 0.06700 0.05900 0.05600 -0.01500 0.03700 0.00200
Wat6 0.04400 0.03400 0.04000 0.00040 0.03000 -0.00230
Wat7 0.05400 0.03000 0.04700 0.00700 0.04300 0.00100
Wat8 0.05500 0.05500 0.05400 0.00800 0.02200 -0.00300
Wat9 0.05300 0.05400 0.05800 0.00200 0.03400 0.00300
Wat10 0.04500 0.05100 0.03100 -0.01300 0.02300 -0.00600

loop_
_atom_site_label
_atom_site_fract_x
_atom_site_fract_y
_atom_site_fract_z
_atom_site_occupancy
_atom_site_U_iso_or_equiv
_atom_site_type_symbol
_atom_site_attached_hydrogens
Ca 0.15478 -0.17861 0.48479 0.48200 0.02920 Ca 0
Na 0.15478 -0.17861 0.48479 0.01800 0.02920 Na 0
Mg 0.50000 0.00000 0.00000 1.00000 0.01520 Mg 0
Mo1 0.21485 -0.16051 0.19400 1.00000 0.00835 Mo 0
Mo2 0.37095 0.00000 0.19671 1.00000 0.00797 Mo 0
Mo3 0.37583 0.00000 0.42469 1.00000 0.01243 Mo 0
As -0.13470 0.00000 0.05865 1.00000 0.00844 As 0
Fe1 0.75000 0.75000 0.00000 1.00000 0.01106 Fe 0
Fe2 0.00000 0.00000 0.00000 1.00000 0.01209 Fe 0
O1 0.21258 0.00000 0.09237 1.00000 0.00980 O 0
O2 0.23791 0.00000 0.28512 1.00000 0.01150 O 0
O3 0.34240 -0.12493 0.10234 1.00000 0.01550 O 0
O4 0.35036 -0.11319 0.28652 1.00000 0.01300 O 0
O5 0.21873 -0.25423 0.10148 1.00000 0.01580 O 0
O6 0.09475 -0.12795 0.10119 1.00000 0.01530 O 0
O7 0.15162 -0.12422 -0.10525 1.00000 0.01820 O 0
O8 0.02891 0.00000 -0.10550 1.00000 0.01770 O 0
O9 0.37073 -0.12265 0.48874 1.00000 0.02310 O 0
O10 0.48694 0.00000 0.29210 1.00000 0.01750 O 0
O11 0.23494 -0.26014 0.29470 1.00000 0.02000 O 0
O12 0.50000 0.00000 0.50000 1.00000 0.02750 O 0
Wat1 0.46462 -0.13550 0.05700 1.00000 0.04950 O 2
Wat2 0.62820 0.00000 0.16560 1.00000 0.03890 O 2
Wat3 -0.20930 0.00000 0.22040 1.00000 0.03890 O 2
Wat4 0.12700 -0.04850 0.33880 0.52800 0.03880 O 2
Wat5 -0.10820 -0.02820 0.46070 0.51500 0.06400 O 2
Wat6 -0.29340 -0.04300 0.40600 0.54600 0.03720 O 2
Wat7 -0.23100 -0.19860 0.50530 0.49500 0.03630 O 2
Wat8 0.47700 -0.30860 0.35110 0.77000 0.06600 O 2
Wat9 0.05690 -0.23260 0.25780 0.52600 0.05800 O 2
Wat10 0.41600 -0.19780 0.69850 0.29700 0.04400 O 2
Wat11 0.51400 -0.26800 0.30600 0.15700 0.06900 O 2
Wat12 0.49220 -0.30300 0.41200 0.21000 0.07100 O 2

loop_
_cod_changelog_entry_id
_cod_changelog_entry_author
_cod_changelog_entry_date
_cod_changelog_entry_text
1
;cod-tools version 3.8.0
Id: cif_guess_AMCSD_atom_types 9574 2023-05-10 09:00:05Z saulius
;
2023-05-10T18:55:15+03:00
;Derived atom types and hydrogen counts
from atom names that follow the AMCSD naming convention
(Wat == water, O-H == hydroxyl).
;

loop_
_cod_related_entry_id
_cod_related_entry_database
_cod_related_entry_code
1 AMCSD 0019591
